data_7710337
loop_
_publ_author_name
'Wu, Tengdie'
'Wang, Shen'
'Lv, Yongxin'
'Fu, Tianyue'
'Jiang, Jinhai'
'Lu, Xin'
'Yu, Zhi-Peng'
'zhang, jie'
'Wang, Lianke'
'Zhou, Hong-Ping'

_publ_section_title
;
 A New Bis(thioether)-Dipyrrin N2S2 Ligand and Its Coordination Behaviors
 to Nickel, Copper and Zinc
;
_journal_name_full 'Dalton Transactions'
_journal_paper_doi 10.1039/D2DT01282K
_journal_year 2022
_chemical_formula_moiety 'C33 H26 F6 N2 S2'
_chemical_formula_sum 'C33 H26 F6 N2 S2'
_chemical_formula_weight 628.68
_space_group_crystal_system monoclinic
_space_group_IT_number 14
_space_group_name_Hall '-P 2ybc'
_space_group_name_H-M_alt 'P 1 21/c 1'
_atom_sites_solution_hydrogens mixed
_atom_sites_solution_primary dual
_audit_creation_date 2022-03-14
_audit_creation_method
;
Olex2 1.5
(compiled 2021.12.09 svn.r5202d8cf for OlexSys, GUI svn.r6439)
;
_audit_update_record
;
2022-04-06 deposited with the CCDC.	2022-05-25 downloaded from the CCDC.
;
_cell_angle_alpha 90
_cell_angle_beta 93.511(2)
_cell_angle_gamma 90
_cell_formula_units_Z 8
_cell_length_a 9.5425(14)
_cell_length_b 22.706(3)
_cell_length_c 28.330(4)
_cell_measurement_reflns_used 8803
_cell_measurement_temperature 296.15
_cell_measurement_theta_max 22.110
_cell_measurement_theta_min 2.340
_cell_volume 6126.8(15)
_computing_cell_refinement 'SAINT v8.34A (Bruker, 2013)'
_computing_data_reduction 'SAINT v8.34A (Bruker, 2013)'
_computing_molecular_graphics 'Olex2 1.5 (Dolomanov et al., 2009)'
_computing_publication_material 'Olex2 1.5 (Dolomanov et al., 2009)'
_computing_structure_refinement 'SHELXL 2014/7 (Sheldrick, 2015)'
_computing_structure_solution 'SHELXS  (Sheldrick, 2008)'
_diffrn_ambient_temperature 296.15
_diffrn_detector_area_resol_mean 8
_diffrn_measured_fraction_theta_full 1.000
_diffrn_measured_fraction_theta_max 0.928
_diffrn_measurement_device_type 'Bruker SMART APEX II CCD area detector'
_diffrn_measurement_method '\w and \f scans'
_diffrn_radiation_monochromator graphite
_diffrn_radiation_type MoK\a
_diffrn_radiation_wavelength 0.71073
_diffrn_reflns_av_R_equivalents 0.0611
_diffrn_reflns_av_unetI/netI 0.0587
_diffrn_reflns_Laue_measured_fraction_full 1.000
_diffrn_reflns_Laue_measured_fraction_max 0.928
_diffrn_reflns_limit_h_max 12
_diffrn_reflns_limit_h_min -12
_diffrn_reflns_limit_k_max 27
_diffrn_reflns_limit_k_min -29
_diffrn_reflns_limit_l_max 33
_diffrn_reflns_limit_l_min -35
_diffrn_reflns_number 49056
_diffrn_reflns_point_group_measured_fraction_full 1.000
_diffrn_reflns_point_group_measured_fraction_max 0.928
_diffrn_reflns_theta_full 25.242
_diffrn_reflns_theta_max 27.502
_diffrn_reflns_theta_min 1.440
_diffrn_source 'sealed tube'
_diffrn_source_current 30.0
_diffrn_source_power 1.5
_diffrn_source_voltage 50.0
_diffrn_standards_number 0
_exptl_absorpt_coefficient_mu 0.236
_exptl_absorpt_correction_T_max 0.7456
_exptl_absorpt_correction_T_min 0.6501
_exptl_absorpt_correction_type multi-scan
_exptl_absorpt_process_details
;
SADABS-2014/5 (Bruker,2014/5) was used for absorption correction.
wR2(int) was 0.1223 before and 0.0655 after correction.
The Ratio of minimum to maximum transmission is 0.8719.
The \l/2 correction factor is 0.00150.
;
_exptl_crystal_colour red
_exptl_crystal_colour_primary red
_exptl_crystal_density_diffrn 1.363
_exptl_crystal_description needle
_exptl_crystal_F_000 2592
_exptl_crystal_size_max 0.32
_exptl_crystal_size_mid 0.25
_exptl_crystal_size_min 0.18
_refine_diff_density_max 1.109
_refine_diff_density_min -0.489
_refine_diff_density_rms 0.049
_refine_ls_extinction_method none
_refine_ls_goodness_of_fit_ref 1.027
_refine_ls_hydrogen_treatment mixed
_refine_ls_matrix_type full
_refine_ls_number_parameters 911
_refine_ls_number_reflns 13068
_refine_ls_number_restraints 293
_refine_ls_restrained_S_all 1.122
_refine_ls_R_factor_all 0.1146
_refine_ls_R_factor_gt 0.0631
_refine_ls_shift/su_max 0.001
_refine_ls_shift/su_mean 0.000
_refine_ls_structure_factor_coef Fsqd
_refine_ls_weighting_details 'w=1/[\s^2^(Fo^2^)+(0.0794P)^2^+3.9154P] where P=(Fo^2^+2Fc^2^)/3'
_refine_ls_weighting_scheme calc
_refine_ls_wR_factor_gt 0.1596
_refine_ls_wR_factor_ref 0.1915
_reflns_Friedel_coverage 0.000
_reflns_number_gt 7756
_reflns_number_total 13068
_reflns_threshold_expression 'I > 2\s(I)'
_cod_data_source_file d2dt01282k2.cif
_cod_data_source_block 2
_cod_database_code 7710337
_shelx_shelxl_version_number 2014/7
_shelx_space_group_comment
;
The symmetry employed for this shelxl refinement is uniquely defined
by the following loop, which should always be used as a source of
symmetry information in preference to the above space-group names.
They are only intended as comments.
;
_shelx_estimated_absorpt_t_max 0.959
_shelx_estimated_absorpt_t_min 0.928
_olex2_refinement_description
;
1. Fixed Uiso
 At 1.2 times of:
  All C(H) groups
 At 1.5 times of:
  All C(H,H,H) groups
2. Restrained distances
 F8-C50 \\sim F7A-C50 \\sim F7-C50 \\sim F9A-C50 \\sim F9-C50 \\sim F8A-C50
 with sigma of 0.02
 F12A-C53 \\sim F10-C53 \\sim F10A-C53 \\sim F11-C53 \\sim F11A-C53 \\sim
F12-C53
 with sigma of 0.02
 F1A-C21 \\sim F2-C21 \\sim F2A-C21 \\sim F3-C21 \\sim F3A-C21 \\sim F1-C21
 with sigma of 0.02
 F5-C17 \\sim F5A-C17 \\sim F6-C17 \\sim F6A-C17 \\sim F4-C17 \\sim F4A-C17
 with sigma of 0.02
 S4-C66 \\sim S4A-C66A
 with sigma of 0.02
 S4-C65 \\sim S4A-C65
 with sigma of 0.02
3. Rigid body (RIGU) restrains
 F8A, C50, F7A, F9A
 with sigma for 1-2 distances of 0.004 and sigma for 1-3 distances of 0.004
 F8, C50, F9, F7
 with sigma for 1-2 distances of 0.004 and sigma for 1-3 distances of 0.004
 F12A, F10A, F11A, C53
 with sigma for 1-2 distances of 0.004 and sigma for 1-3 distances of 0.004
 C53, F12, F10, F11
 with sigma for 1-2 distances of 0.004 and sigma for 1-3 distances of 0.004
 C21, F2A, F1A, F3A
 with sigma for 1-2 distances of 0.004 and sigma for 1-3 distances of 0.004
 C21, F2, F3, F1
 with sigma for 1-2 distances of 0.004 and sigma for 1-3 distances of 0.004
 F4A, C17, F6A, F5A
 with sigma for 1-2 distances of 0.004 and sigma for 1-3 distances of 0.004
 F4, F5, F6, C17
 with sigma for 1-2 distances of 0.004 and sigma for 1-3 distances of 0.004
 C25
 with sigma for 1-2 distances of 0.004 and sigma for 1-3 distances of 0.004
 C25, C26, C27, C28, C29, C30, C31, C32, S2, C33
 with sigma for 1-2 distances of 0.004 and sigma for 1-3 distances of 0.004
 S4A, C65, C66A
 with sigma for 1-2 distances of 0.004 and sigma for 1-3 distances of 0.004
 C65, S4, C66
 with sigma for 1-2 distances of 0.004 and sigma for 1-3 distances of 0.004
4. Others
 Sof(F8A)=Sof(F9A)=Sof(F7A)=1-FVAR(1)
 Sof(F7)=Sof(F8)=Sof(F9)=FVAR(1)
 Sof(F12A)=Sof(F11A)=Sof(F10A)=1-FVAR(2)
 Sof(F10)=Sof(F11)=Sof(F12)=FVAR(2)
 Sof(F2A)=Sof(F3A)=Sof(F1A)=1-FVAR(3)
 Sof(F1)=Sof(F2)=Sof(F3)=FVAR(3)
 Sof(F4A)=Sof(F6A)=Sof(F5A)=1-FVAR(4)
 Sof(F4)=Sof(F5)=Sof(F6)=FVAR(4)
 Sof(S4A)=Sof(C66A)=Sof(H66D)=Sof(H66E)=Sof(H66F)=1-FVAR(5)
 Sof(S4)=Sof(C66)=Sof(H66A)=Sof(H66B)=Sof(H66C)=FVAR(5)
5.a Aromatic/amide H refined with riding coordinates:
 C3(H3), C4(H4A), C8(H8), C10(H10), C11(H11), C15(H15), C18(H18), C19(H19),
 C23(H23), C24(H24), C27(H27), C30(H30), C31(H31), C37(H37), C39(H39), C40(H40),
  C43(H43), C44(H44), C48(H48), C51(H51), C54(H54), C56(H56), C57(H57),
 C60(H60), C63(H63), C64(H64)
5.b Fitted hexagon refined as free rotating group:
 C26(C27,C28,C30,C31,C32)
5.c Idealised Me refined as rotating group:
 C1(H1A,H1B,H1C), C6(H6A,H6B,H6C), C29(H29A,H29B,H29C), C33(H33A,H33B,H33C),
 C34(H34A,H34B,H34C), C41(H41A,H41B,H41C), C62(H62A,H62B,H62C), C66(H66A,H66B,
 H66C), C66A(H66D,H66E,H66F)
;
_olex2_submission_special_instructions 'No special instructions were received'

loop_
_space_group_symop_operation_xyz
'x, y, z'
'-x, y+1/2, -z+1/2'
'-x, -y, -z'
'x, -y-1/2, z-1/2'

loop_
_atom_site_label
_atom_site_type_symbol
_atom_site_fract_x
_atom_site_fract_y
_atom_site_fract_z
_atom_site_U_iso_or_equiv
_atom_site_adp_type
_atom_site_occupancy
_atom_site_site_symmetry_order
_atom_site_calc_flag
_atom_site_refinement_flags_posn
_atom_site_refinement_flags_adp
_atom_site_refinement_flags_occupancy
_atom_site_disorder_assembly
_atom_site_disorder_group
S1 S 0.97123(9) 0.89688(4) 0.23415(3) 0.0618(3) Uani 1 1 d . . . . .
S2 S 0.77422(13) 0.95558(4) 0.11520(4) 0.0819(3) Uani 1 1 d . U . . .
F1 F 0.6593(12) 0.5583(3) -0.0316(3) 0.136(3) Uani 0.578(11) 1 d D U P A 1
F2 F 0.6103(9) 0.6477(5) -0.0346(4) 0.134(4) Uani 0.578(11) 1 d D U P A 1
F3 F 0.7980(6) 0.6133(4) -0.06153(17) 0.109(3) Uani 0.578(11) 1 d D U P A 1
F4 F 0.9430(13) 0.4894(5) 0.1208(4) 0.101(3) Uani 0.640(14) 1 d D U P B 1
F5 F 1.1051(9) 0.5111(3) 0.0766(3) 0.117(3) Uani 0.640(14) 1 d D U P B 1
F6 F 1.1062(9) 0.5498(2) 0.1437(3) 0.108(3) Uani 0.640(14) 1 d D U P B 1
N1 N 0.8139(3) 0.80186(11) 0.17599(8) 0.0396(6) Uani 1 1 d . . . . .
N2 N 0.9325(3) 0.85009(9) 0.09635(8) 0.0418(5) Uani 1 1 d . . . . .
C1 C 0.4604(4) 0.8479(2) 0.34838(14) 0.0874(13) Uani 1 1 d . . . . .
C2 C 0.5863(4) 0.86017(16) 0.31988(11) 0.0609(9) Uani 1 1 d . . . . .
C3 C 0.6751(4) 0.90728(16) 0.33004(12) 0.0627(9) Uani 1 1 d . . . . .
C4 C 0.7881(4) 0.91812(15) 0.30353(11) 0.0585(9) Uani 1 1 d . . . . .
C5 C 0.8202(3) 0.88139(13) 0.26574(10) 0.0472(7) Uani 1 1 d . . . . .
C6 C 1.1042(4) 0.9040(2) 0.28086(15) 0.0802(12) Uani 1 1 d . . . . .
C7 C 0.7307(3) 0.83378(13) 0.25464(10) 0.0440(7) Uani 1 1 d . . . . .
C8 C 0.6155(3) 0.82472(15) 0.28219(11) 0.0545(8) Uani 1 1 d . . . . .
C9 C 0.7504(3) 0.79116(12) 0.21646(10) 0.0417(6) Uani 1 1 d . . . . .
C10 C 0.7051(4) 0.73236(14) 0.21567(11) 0.0548(8) Uani 1 1 d . . . . .
C11 C 0.7446(3) 0.70736(13) 0.17432(11) 0.0488(7) Uani 1 1 d . . . . .
C12 C 0.8133(3) 0.75093(11) 0.14923(9) 0.0371(6) Uani 1 1 d . . . . .
C13 C 0.8744(3) 0.74590(11) 0.10539(9) 0.0371(6) Uani 1 1 d . . . . .
C14 C 0.8722(3) 0.68594(11) 0.08376(10) 0.0394(6) Uani 1 1 d . . . . .
C15 C 0.9431(3) 0.63924(12) 0.10607(10) 0.0440(7) Uani 1 1 d . . . . .
C16 C 0.9377(3) 0.58351(12) 0.08577(12) 0.0498(7) Uani 1 1 d . . . . .
C17 C 1.0164(5) 0.53430(15) 0.10910(16) 0.0738(10) Uani 1 1 d D U . . .
C18 C 0.7970(3) 0.67587(13) 0.04109(10) 0.0468(7) Uani 1 1 d . . . . .
C19 C 0.8615(3) 0.57373(13) 0.04364(12) 0.0561(8) Uani 1 1 d . . . . .
C20 C 0.7915(3) 0.61997(14) 0.02128(11) 0.0530(8) Uani 1 1 d . . . . .
C21 C 0.7104(5) 0.6105(2) -0.02464(15) 0.0846(12) Uani 1 1 d D U . . .
C22 C 0.9350(3) 0.79192(12) 0.08109(10) 0.0408(6) Uani 1 1 d . . . . .
C23 C 1.0102(3) 0.78880(13) 0.03894(11) 0.0515(8) Uani 1 1 d . . . . .
C24 C 1.0508(4) 0.84468(14) 0.02930(11) 0.0566(8) Uani 1 1 d . . . . .
C25 C 0.9999(3) 0.88200(13) 0.06531(10) 0.0452(7) Uani 1 1 d . U . . .
C26 C 1.0172(2) 0.94693(7) 0.06767(8) 0.0534(8) Uani 1 1 d G U . . .
C27 C 1.1337(2) 0.97001(10) 0.04706(8) 0.0758(11) Uani 1 1 d G U . . .
C28 C 1.1573(3) 1.03042(11) 0.04765(8) 0.0840(12) Uani 1 1 d G U . . .
C30 C 1.0643(3) 1.06775(7) 0.06885(9) 0.0886(13) Uani 1 1 d G U . . .
C31 C 0.9478(3) 1.04467(9) 0.08946(9) 0.0810(12) Uani 1 1 d G U . . .
C32 C 0.9242(2) 0.98426(10) 0.08887(8) 0.0644(9) Uani 1 1 d G U . . .
C29 C 1.2917(6) 1.0532(2) 0.02389(17) 0.123(2) Uani 1 1 d . U . . .
C33 C 0.6729(7) 1.0210(2) 0.1250(3) 0.154(3) Uani 1 1 d . U . . .
S3 S 0.47141(9) 0.65839(4) 0.31103(3) 0.0596(2) Uani 1 1 d . . . . .
S4 S 0.816(3) 0.5942(4) 0.2541(6) 0.099(3) Uani 0.41(4) 1 d D U P C 1
F7 F 0.5550(9) 0.8336(3) 0.05574(17) 0.121(3) Uani 0.690(7) 1 d D U P D 1
F8 F 0.5870(5) 0.79731(17) -0.0108(2) 0.1049(19) Uani 0.690(7) 1 d D U P D 1
F9 F 0.3988(6) 0.8400(3) -0.0024(3) 0.108(2) Uani 0.690(7) 1 d D U P D 1
F10 F 0.1236(9) 0.5915(5) -0.0132(3) 0.098(4) Uani 0.421(9) 1 d D U P E 1
F11 F 0.1975(15) 0.6473(6) -0.0663(3) 0.119(4) Uani 0.421(9) 1 d D U P E 1
F12 F 0.3110(8) 0.5773(4) -0.0401(4) 0.115(3) Uani 0.421(9) 1 d D U P E 1
N3 N 0.3188(3) 0.67595(11) 0.22393(8) 0.0447(6) Uani 1 1 d . . . . .
N4 N 0.4886(3) 0.58546(11) 0.20204(9) 0.0460(6) Uani 1 1 d . . . . .
C34 C 0.5757(5) 0.6504(2) 0.36585(14) 0.0988(15) Uani 1 1 d . . . . .
H34A H 0.6675 0.6364 0.3595 0.148 Uiso 1 1 calc R U . . .
H34B H 0.5314 0.6227 0.3858 0.148 Uiso 1 1 calc R U . . .
H34C H 0.5836 0.6879 0.3815 0.148 Uiso 1 1 calc R U . . .
C35 C 0.3108(3) 0.68876(13) 0.32825(10) 0.0471(7) Uani 1 1 d . . . . .
C36 C 0.2144(3) 0.71379(12) 0.29418(10) 0.0456(7) Uani 1 1 d . . . . .
C37 C 0.0895(4) 0.73804(15) 0.30935(12) 0.0575(8) Uani 1 1 d . . . . .
H37 H 0.0265 0.7548 0.2869 0.069 Uiso 1 1 calc R U . . .
C38 C 0.0558(4) 0.73823(16) 0.35605(13) 0.0649(9) Uani 1 1 d . . . . .
C39 C 0.1523(4) 0.71318(17) 0.38864(13) 0.0679(10) Uani 1 1 d . . . . .
H39 H 0.1327 0.7125 0.4204 0.082 Uiso 1 1 calc R U . . .
C40 C 0.2765(4) 0.68920(15) 0.37534(11) 0.0591(9) Uani 1 1 d . . . . .
H40 H 0.3388 0.6729 0.3983 0.071 Uiso 1 1 calc R U . . .
C41 C -0.0818(5) 0.7647(2) 0.37046(17) 0.1032(16) Uani 1 1 d . . . . .
H41A H -0.0814 0.8064 0.3650 0.155 Uiso 1 1 calc R U . . .
H41B H -0.0922 0.7573 0.4034 0.155 Uiso 1 1 calc R U . . .
H41C H -0.1587 0.7471 0.3521 0.155 Uiso 1 1 calc R U . . .
C42 C 0.2368(3) 0.71462(13) 0.24338(10) 0.0450(7) Uani 1 1 d . . . . .
C43 C 0.1744(3) 0.75491(14) 0.20859(11) 0.0551(8) Uani 1 1 d . . . . .
H43 H 0.1126 0.7855 0.2140 0.066 Uiso 1 1 calc R U . . .
C44 C 0.2236(3) 0.73937(14) 0.16680(11) 0.0529(8) Uani 1 1 d . . . . .
H44 H 0.2028 0.7575 0.1378 0.063 Uiso 1 1 calc R U . . .
C45 C 0.3145(3) 0.68927(13) 0.17559(9) 0.0421(6) Uani 1 1 d . . . . .
C46 C 0.3841(3) 0.65625(12) 0.14392(9) 0.0413(6) Uani 1 1 d . . . . .
C47 C 0.3765(3) 0.67548(13) 0.09330(10) 0.0428(7) Uani 1 1 d . . . . .
C48 C 0.4340(3) 0.72938(13) 0.08117(10) 0.0480(7) Uani 1 1 d . . . . .
H48 H 0.4791 0.7528 0.1044 0.058 Uiso 1 1 calc R U . . .
C49 C 0.4241(3) 0.74825(13) 0.03434(10) 0.0482(7) Uani 1 1 d . . . . .
C50 C 0.4880(4) 0.80602(16) 0.02142(13) 0.0658(9) Uani 1 1 d D U . . .
C51 C 0.3566(3) 0.71410(14) -0.00055(11) 0.0521(8) Uani 1 1 d . . . . .
H51 H 0.3494 0.7270 -0.0318 0.063 Uiso 1 1 calc R U . . .
C52 C 0.3002(3) 0.66066(14) 0.01167(10) 0.0483(7) Uani 1 1 d . . . . .
C53 C 0.2255(4) 0.62376(18) -0.02549(12) 0.0695(10) Uani 1 1 d D U . . .
C54 C 0.3109(3) 0.64112(14) 0.05800(10) 0.0471(7) Uani 1 1 d . . . . .
H54 H 0.2739 0.6047 0.0655 0.057 Uiso 1 1 calc R U . . .
C55 C 0.4658(3) 0.60496(13) 0.15580(10) 0.0434(7) Uani 1 1 d . . . . .
C56 C 0.5434(3) 0.56825(15) 0.12842(11) 0.0556(8) Uani 1 1 d . . . . .
H56 H 0.5487 0.5706 0.0958 0.067 Uiso 1 1 calc R U . . .
C57 C 0.6116(4) 0.52744(17) 0.15791(12) 0.0677(10) Uani 1 1 d . . . . .
H57 H 0.6704 0.4975 0.1485 0.081 Uiso 1 1 calc R U . . .
C58 C 0.5772(3) 0.53891(14) 0.20391(11) 0.0536(8) Uani 1 1 d . . . . .
C59 C 0.6270(3) 0.51103(14) 0.24934(11) 0.0526(8) Uani 1 1 d . . . . .
C60 C 0.5529(3) 0.46552(18) 0.26864(11) 0.0627(9) Uani 1 1 d . . . . .
H60 H 0.4678 0.4540 0.2537 0.075 Uiso 1 1 calc R U . . .
C61 C 0.6018(4) 0.43623(18) 0.30986(12) 0.0653(10) Uani 1 1 d . . . . .
C62 C 0.5247(5) 0.3846(3) 0.32957(15) 0.1093(18) Uani 1 1 d . . . . .
H62A H 0.4254 0.3917 0.3261 0.164 Uiso 1 1 calc R U . . .
H62B H 0.5529 0.3798 0.3625 0.164 Uiso 1 1 calc R U . . .
H62C H 0.5468 0.3495 0.3127 0.164 Uiso 1 1 calc R U . . .
C63 C 0.7260(4) 0.45497(17) 0.33154(12) 0.0658(10) Uani 1 1 d . . . . .
H63 H 0.7609 0.4361 0.3589 0.079 Uiso 1 1 calc R U . . .
C64 C 0.7997(4) 0.50049(17) 0.31405(14) 0.0769(12) Uani 1 1 d . . . . .
H64 H 0.8818 0.5131 0.3304 0.092 Uiso 1 1 calc R U . . .
C65 C 0.7544(4) 0.52865(14) 0.27212(13) 0.0677(10) Uani 1 1 d D U . . .
C66 C 0.991(3) 0.5920(16) 0.2767(13) 0.131(9) Uani 0.41(4) 1 d D U P C 1
H66A H 1.0464 0.6180 0.2587 0.197 Uiso 0.41(4) 1 calc R U P C 1
H66B H 1.0261 0.5526 0.2746 0.197 Uiso 0.41(4) 1 calc R U P C 1
H66C H 0.9959 0.6043 0.3092 0.197 Uiso 0.41(4) 1 calc R U P C 1
F8A F 0.4532(17) 0.8270(6) -0.0187(3) 0.106(5) Uani 0.310(7) 1 d D U P D 2
F9A F 0.4246(13) 0.8506(3) 0.0480(4) 0.096(3) Uani 0.310(7) 1 d D U P D 2
F7A F 0.6117(9) 0.8135(5) 0.0358(6) 0.099(4) Uani 0.310(7) 1 d D U P D 2
F12A F 0.2141(13) 0.5707(3) -0.0138(3) 0.138(4) Uani 0.579(9) 1 d D U P E 2
F11A F 0.2696(8) 0.6309(5) -0.0665(2) 0.104(3) Uani 0.579(9) 1 d D U P E 2
F10A F 0.0883(5) 0.6447(4) -0.0308(2) 0.116(3) Uani 0.579(9) 1 d D U P E 2
F2A F 0.6864(17) 0.6597(5) -0.0487(4) 0.129(4) Uani 0.422(11) 1 d D U P A 2
F3A F 0.7579(14) 0.5695(7) -0.0489(4) 0.146(5) Uani 0.422(11) 1 d D U P A 2
F1A F 0.5801(9) 0.5897(6) -0.0142(4) 0.135(4) Uani 0.422(11) 1 d D U P A 2
F4A F 0.946(3) 0.4841(8) 0.1030(8) 0.110(5) Uani 0.360(14) 1 d D U P B 2
F6A F 1.009(2) 0.5381(5) 0.1583(3) 0.108(5) Uani 0.360(14) 1 d D U P B 2
F5A F 1.1448(10) 0.5255(6) 0.1033(6) 0.104(4) Uani 0.360(14) 1 d D U P B 2
S4A S 0.8685(18) 0.5802(7) 0.2421(5) 0.111(3) Uani 0.59(4) 1 d D U P C 2
C66A C 1.0347(18) 0.5741(8) 0.2725(7) 0.094(4) Uani 0.59(4) 1 d D U P C 2
H66D H 1.0979 0.6021 0.2600 0.141 Uiso 0.59(4) 1 calc R U P C 2
H66E H 1.0705 0.5350 0.2687 0.141 Uiso 0.59(4) 1 calc R U P C 2
H66F H 1.0260 0.5819 0.3055 0.141 Uiso 0.59(4) 1 calc R U P C 2
H4 H 0.450(3) 0.6030(14) 0.2254(12) 0.056(10) Uiso 1 1 d . . . . .
H1 H 0.846(4) 0.8311(17) 0.1670(13) 0.071(12) Uiso 1 1 d . . . . .

loop_
_atom_site_aniso_label
_atom_site_aniso_U_11
_atom_site_aniso_U_22
_atom_site_aniso_U_33
_atom_site_aniso_U_23
_atom_site_aniso_U_13
_atom_site_aniso_U_12
S1 0.0519(5) 0.0734(6) 0.0606(5) -0.0150(4) 0.0072(4) -0.0134(4)
S2 0.0968(8) 0.0573(6) 0.0928(8) -0.0040(5) 0.0147(6) 0.0079(5)
F1 0.165(8) 0.125(5) 0.114(6) -0.048(4) -0.032(5) -0.056(5)
F2 0.110(5) 0.166(7) 0.118(7) -0.071(5) -0.060(5) 0.062(5)
F3 0.127(4) 0.148(6) 0.050(3) -0.015(3) -0.007(2) -0.014(4)
F4 0.113(4) 0.064(4) 0.128(8) 0.049(4) 0.015(5) -0.008(3)
F5 0.136(5) 0.080(4) 0.140(5) 0.022(3) 0.042(4) 0.064(3)
F6 0.105(5) 0.058(2) 0.155(6) 0.023(3) -0.042(4) 0.013(3)
N1 0.0468(14) 0.0319(12) 0.0407(13) -0.0043(10) 0.0068(11) -0.0048(11)
N2 0.0524(14) 0.0332(12) 0.0399(13) 0.0021(10) 0.0034(11) 0.0008(10)
C1 0.082(3) 0.119(4) 0.065(2) -0.023(2) 0.031(2) -0.010(3)
C2 0.061(2) 0.078(2) 0.0445(18) -0.0129(17) 0.0129(16) 0.0026(18)
C3 0.063(2) 0.078(2) 0.0473(19) -0.0254(17) 0.0031(16) 0.0077(19)
C4 0.059(2) 0.061(2) 0.0543(19) -0.0234(16) -0.0034(16) -0.0030(16)
C5 0.0450(16) 0.0489(17) 0.0472(17) -0.0095(14) -0.0011(13) 0.0008(13)
C6 0.061(2) 0.094(3) 0.084(3) -0.006(2) -0.003(2) -0.018(2)
C7 0.0475(17) 0.0460(16) 0.0386(15) -0.0073(13) 0.0043(13) 0.0008(13)
C8 0.0525(19) 0.062(2) 0.0494(18) -0.0113(15) 0.0113(15) -0.0070(15)
C9 0.0456(16) 0.0400(15) 0.0399(15) -0.0044(12) 0.0074(13) -0.0030(13)
C10 0.067(2) 0.0477(18) 0.0513(18) -0.0046(14) 0.0208(16) -0.0128(15)
C11 0.0591(19) 0.0379(15) 0.0504(17) -0.0089(13) 0.0122(15) -0.0099(14)
C12 0.0421(15) 0.0312(13) 0.0380(14) -0.0044(11) 0.0024(12) -0.0005(11)
C13 0.0410(15) 0.0308(13) 0.0393(15) -0.0021(11) -0.0002(12) 0.0057(11)
C14 0.0437(15) 0.0338(14) 0.0412(15) -0.0025(12) 0.0081(12) 0.0014(12)
C15 0.0524(17) 0.0357(15) 0.0443(16) 0.0014(12) 0.0058(13) 0.0016(13)
C16 0.0576(19) 0.0319(15) 0.061(2) 0.0012(14) 0.0156(16) 0.0014(13)
C17 0.087(3) 0.0385(18) 0.097(3) 0.0100(18) 0.012(2) 0.0104(18)
C18 0.0543(18) 0.0413(16) 0.0446(17) -0.0072(13) 0.0017(14) 0.0072(13)
C19 0.063(2) 0.0366(16) 0.071(2) -0.0185(15) 0.0177(17) -0.0026(15)
C20 0.0562(19) 0.0529(19) 0.0506(18) -0.0203(15) 0.0082(15) -0.0014(15)
C21 0.089(3) 0.091(3) 0.072(3) -0.040(2) -0.013(2) 0.004(2)
C22 0.0493(16) 0.0333(14) 0.0401(15) -0.0003(12) 0.0041(13) 0.0069(12)
C23 0.063(2) 0.0417(17) 0.0505(18) -0.0013(14) 0.0122(15) 0.0045(14)
C24 0.069(2) 0.0530(19) 0.0497(18) 0.0057(15) 0.0182(16) -0.0036(16)
C25 0.0532(17) 0.0420(15) 0.0400(16) 0.0042(13) -0.0002(13) -0.0047(13)
C26 0.074(2) 0.0391(15) 0.0447(17) 0.0108(13) -0.0132(15) -0.0095(14)
C27 0.107(3) 0.063(2) 0.053(2) 0.0214(16) -0.0292(19) -0.036(2)
C28 0.113(3) 0.075(2) 0.060(2) 0.0243(18) -0.030(2) -0.045(2)
C30 0.135(4) 0.054(2) 0.071(3) 0.0144(19) -0.034(2) -0.021(2)
C31 0.121(3) 0.049(2) 0.069(2) 0.0008(17) -0.024(2) -0.008(2)
C32 0.092(2) 0.0466(18) 0.0525(19) 0.0012(14) -0.0156(17) 0.0038(17)
C29 0.144(4) 0.130(4) 0.093(3) 0.030(3) -0.016(3) -0.088(4)
C33 0.144(5) 0.087(4) 0.238(8) -0.007(4) 0.064(5) 0.043(4)
S3 0.0534(5) 0.0796(6) 0.0452(4) 0.0085(4) 0.0001(4) 0.0044(4)
S4 0.102(7) 0.054(3) 0.136(5) 0.029(3) -0.025(4) -0.022(3)
F7 0.188(7) 0.100(5) 0.072(3) 0.008(2) -0.006(3) -0.080(5)
F8 0.117(3) 0.073(2) 0.132(4) 0.026(2) 0.062(3) -0.017(2)
F9 0.101(3) 0.071(3) 0.154(6) 0.050(4) 0.014(3) 0.013(2)
F10 0.082(5) 0.146(8) 0.067(4) -0.032(5) 0.023(4) -0.063(5)
F11 0.182(12) 0.113(6) 0.057(5) 0.007(4) -0.039(6) -0.028(7)
F12 0.102(5) 0.120(6) 0.121(7) -0.062(5) -0.004(4) -0.013(4)
N3 0.0516(14) 0.0485(14) 0.0342(12) 0.0040(11) 0.0040(11) 0.0054(11)
N4 0.0479(14) 0.0521(15) 0.0378(14) 0.0045(12) 0.0021(11) 0.0105(12)
C34 0.071(3) 0.157(5) 0.065(3) 0.011(3) -0.016(2) 0.009(3)
C35 0.0524(18) 0.0467(17) 0.0423(16) -0.0002(13) 0.0044(13) -0.0089(14)
C36 0.0546(18) 0.0405(16) 0.0421(16) -0.0036(13) 0.0057(14) -0.0041(14)
C37 0.059(2) 0.059(2) 0.055(2) -0.0061(16) 0.0078(16) 0.0061(16)
C38 0.070(2) 0.069(2) 0.058(2) -0.0093(18) 0.0198(18) 0.0015(19)
C39 0.086(3) 0.073(2) 0.0471(19) -0.0094(18) 0.0215(19) -0.012(2)
C40 0.069(2) 0.067(2) 0.0418(18) 0.0010(15) 0.0044(16) -0.0064(18)
C41 0.099(3) 0.127(4) 0.088(3) -0.011(3) 0.040(3) 0.028(3)
C42 0.0460(16) 0.0472(17) 0.0420(16) -0.0008(13) 0.0041(13) 0.0014(13)
C43 0.059(2) 0.0566(19) 0.0491(18) 0.0003(15) 0.0012(15) 0.0158(16)
C44 0.0589(19) 0.0567(19) 0.0422(17) 0.0062(14) -0.0041(14) 0.0100(15)
C45 0.0447(16) 0.0467(16) 0.0344(14) 0.0037(12) -0.0003(12) 0.0021(13)
C46 0.0425(15) 0.0454(16) 0.0357(14) 0.0056(12) -0.0003(12) -0.0040(13)
C47 0.0441(16) 0.0466(16) 0.0377(15) 0.0067(13) 0.0033(12) 0.0025(13)
C48 0.0506(17) 0.0492(17) 0.0438(17) 0.0032(13) 0.0004(14) -0.0031(14)
C49 0.0541(18) 0.0478(17) 0.0426(16) 0.0096(14) 0.0018(14) -0.0036(14)
C50 0.082(2) 0.056(2) 0.059(2) 0.0139(16) -0.0015(18) -0.0089(18)
C51 0.0576(19) 0.061(2) 0.0381(16) 0.0087(14) 0.0017(14) -0.0010(16)
C52 0.0515(18) 0.0575(19) 0.0360(15) 0.0018(14) 0.0034(13) -0.0061(15)
C53 0.078(2) 0.086(3) 0.0455(19) -0.0036(17) 0.0050(17) -0.025(2)
C54 0.0496(17) 0.0506(17) 0.0419(16) 0.0035(13) 0.0083(13) -0.0055(14)
C55 0.0445(16) 0.0469(16) 0.0388(15) 0.0044(13) 0.0023(13) 0.0035(13)
C56 0.062(2) 0.063(2) 0.0426(17) 0.0021(15) 0.0076(15) 0.0112(16)
C57 0.078(2) 0.073(2) 0.052(2) -0.0041(17) 0.0054(18) 0.034(2)
C58 0.0545(19) 0.0552(19) 0.0508(18) 0.0009(15) -0.0004(15) 0.0171(15)
C59 0.0566(19) 0.0540(18) 0.0462(17) -0.0017(14) -0.0040(15) 0.0177(16)
C60 0.0431(18) 0.098(3) 0.0461(18) 0.0074(18) -0.0025(14) 0.0002(18)
C61 0.056(2) 0.094(3) 0.0459(19) 0.0124(18) -0.0047(16) -0.0056(19)
C62 0.093(3) 0.163(5) 0.069(3) 0.048(3) -0.012(2) -0.046(3)
C63 0.073(2) 0.074(2) 0.0485(19) 0.0100(17) -0.0162(17) -0.0017(19)
C64 0.083(3) 0.064(2) 0.079(3) 0.005(2) -0.037(2) -0.008(2)
C65 0.083(2) 0.0431(18) 0.074(2) 0.0047(16) -0.023(2) -0.0031(17)
C66 0.114(10) 0.090(17) 0.18(2) 0.015(14) -0.040(11) -0.040(10)
F8A 0.172(13) 0.093(9) 0.051(4) 0.032(4) -0.022(5) -0.047(8)
F9A 0.122(7) 0.053(4) 0.116(7) -0.005(4) 0.032(6) -0.024(4)
F7A 0.069(5) 0.082(7) 0.145(12) 0.039(7) -0.011(5) -0.026(4)
F12A 0.252(11) 0.073(3) 0.083(4) -0.011(3) -0.038(6) -0.055(5)
F11A 0.110(5) 0.163(8) 0.041(3) -0.033(3) 0.028(3) -0.052(5)
F10A 0.066(3) 0.161(6) 0.117(5) -0.054(4) -0.019(3) -0.019(3)
F2A 0.179(11) 0.129(6) 0.073(6) -0.010(4) -0.051(7) -0.012(6)
F3A 0.160(10) 0.166(9) 0.109(8) -0.096(8) -0.020(6) 0.041(7)
F1A 0.101(5) 0.174(9) 0.125(7) -0.052(6) -0.028(4) -0.019(5)
F4A 0.168(9) 0.039(4) 0.122(12) 0.016(6) -0.003(8) -0.013(5)
F6A 0.163(11) 0.074(6) 0.086(5) 0.023(3) 0.006(5) 0.053(6)
F5A 0.089(5) 0.079(7) 0.145(10) 0.046(7) 0.013(5) 0.016(4)
S4A 0.107(5) 0.086(4) 0.136(5) 0.056(3) -0.033(4) -0.031(4)
C66A 0.096(7) 0.063(7) 0.120(8) 0.024(6) -0.025(6) -0.029(5)

loop_
_atom_type_symbol
_atom_type_description
_atom_type_scat_dispersion_real
_atom_type_scat_dispersion_imag
_atom_type_scat_source
C C 0.0033 0.0016 'International Tables Vol C Tables 4.2.6.8 and 6.1.1.4'
H H 0.0000 0.0000 'International Tables Vol C Tables 4.2.6.8 and 6.1.1.4'
F F 0.0171 0.0103 'International Tables Vol C Tables 4.2.6.8 and 6.1.1.4'
N N 0.0061 0.0033 'International Tables Vol C Tables 4.2.6.8 and 6.1.1.4'
S S 0.1246 0.1234 'International Tables Vol C Tables 4.2.6.8 and 6.1.1.4'

loop_
_geom_angle_atom_site_label_1
_geom_angle_atom_site_label_2
_geom_angle_atom_site_label_3
_geom_angle
_geom_angle_site_symmetry_1
_geom_angle_site_symmetry_3
_geom_angle_publ_flag
C5 S1 C6 101.90(17) . . ?
C32 S2 C33 102.5(2) . . ?
C9 N1 C12 109.1(2) . . ?
C9 N1 H1 130(3) . . ?
C12 N1 H1 121(3) . . ?
C25 N2 C22 107.0(2) . . ?
C3 C2 C1 121.8(3) . . ?
C8 C2 C1 120.7(3) . . ?
C8 C2 C3 117.5(3) . . ?
C4 C3 C2 121.1(3) . . ?
C3 C4 C5 121.6(3) . . ?
C4 C5 S1 119.1(2) . . ?
C7 C5 S1 122.8(2) . . ?
C7 C5 C4 118.1(3) . . ?
C5 C7 C8 118.4(3) . . ?
C5 C7 C9 124.7(3) . . ?
C8 C7 C9 116.9(3) . . ?
C2 C8 C7 123.2(3) . . ?
N1 C9 C7 126.1(3) . . ?
N1 C9 C10 108.1(2) . . ?
C10 C9 C7 125.7(3) . . ?
C11 C10 C9 107.8(3) . . ?
C10 C11 C12 107.5(3) . . ?
N1 C12 C11 107.4(2) . . ?
N1 C12 C13 124.3(2) . . ?
C11 C12 C13 128.4(2) . . ?
C12 C13 C14 116.1(2) . . ?
C22 C13 C12 125.5(2) . . ?
C22 C13 C14 118.4(2) . . ?
C15 C14 C13 121.0(2) . . ?
C18 C14 C13 120.1(2) . . ?
C18 C14 C15 118.9(3) . . ?
C14 C15 C16 120.1(3) . . ?
C15 C16 C17 119.8(3) . . ?
C19 C16 C15 120.7(3) . . ?
C19 C16 C17 119.5(3) . . ?
F4 C17 F5 103.4(7) . . ?
F4 C17 F6 111.2(7) . . ?
F4 C17 C16 116.2(7) . . ?
F5 C17 C16 107.7(4) . . ?
F6 C17 F5 101.6(5) . . ?
F6 C17 C16 115.0(3) . . ?
F4A C17 C16 110.4(13) . . ?
F4A C17 F6A 97.3(10) . . ?
F6A C17 C16 110.1(4) . . ?
F5A C17 C16 122.2(6) . . ?
F5A C17 F4A 109.6(14) . . ?
F5A C17 F6A 104.2(8) . . ?
C14 C18 C20 120.5(3) . . ?
C16 C19 C20 119.4(3) . . ?
C18 C20 C21 119.4(3) . . ?
C19 C20 C18 120.4(3) . . ?
C19 C20 C21 120.2(3) . . ?
F1 C21 F2 107.4(7) . . ?
F1 C21 F3 99.7(6) . . ?
F1 C21 C20 115.9(5) . . ?
F2 C21 F3 106.2(7) . . ?
F2 C21 C20 115.7(5) . . ?
F3 C21 C20 110.5(4) . . ?
F2A C21 C20 113.1(6) . . ?
F2A C21 F1A 105.6(8) . . ?
F3A C21 C20 113.6(6) . . ?
F3A C21 F2A 113.6(10) . . ?
F3A C21 F1A 103.0(9) . . ?
F1A C21 C20 106.9(5) . . ?
N2 C22 C13 122.8(2) . . ?
N2 C22 C23 109.0(2) . . ?
C13 C22 C23 128.2(3) . . ?
C24 C23 C22 106.6(3) . . ?
C23 C24 C25 107.2(3) . . ?
N2 C25 C24 110.2(3) . . ?
N2 C25 C26 124.5(3) . . ?
C24 C25 C26 125.3(3) . . ?
C27 C26 C25 116.42(18) . . ?
C27 C26 C32 120.0 . . ?
C32 C26 C25 123.58(18) . . ?
C26 C27 C28 120.0 . . ?
C27 C28 C29 117.1(3) . . ?
C30 C28 C27 120.0 . . ?
C30 C28 C29 122.9(3) . . ?
C31 C30 C28 120.0 . . ?
C30 C31 C32 120.0 . . ?
C26 C32 S2 120.64(14) . . ?
C31 C32 S2 119.36(14) . . ?
C31 C32 C26 120.0 . . ?
C35 S3 C34 104.03(18) . . ?
C65 S4 C66 101.9(10) . . ?
C42 N3 C45 106.4(2) . . ?
C55 N4 H4 121(2) . . ?
C58 N4 C55 110.4(3) . . ?
C58 N4 H4 128(2) . . ?
S3 C34 H34A 109.5 . . ?
S3 C34 H34B 109.5 . . ?
S3 C34 H34C 109.5 . . ?
H34A C34 H34B 109.5 . . ?
H34A C34 H34C 109.5 . . ?
H34B C34 H34C 109.5 . . ?
C36 C35 S3 120.4(2) . . ?
C40 C35 S3 121.6(3) . . ?
C40 C35 C36 118.1(3) . . ?
C35 C36 C42 123.2(3) . . ?
C37 C36 C35 118.6(3) . . ?
C37 C36 C42 118.2(3) . . ?
C36 C37 H37 118.4 . . ?
C38 C37 C36 123.1(3) . . ?
C38 C37 H37 118.4 . . ?
C37 C38 C39 116.9(3) . . ?
C37 C38 C41 120.9(4) . . ?
C39 C38 C41 122.2(3) . . ?
C38 C39 H39 119.1 . . ?
C40 C39 C38 121.9(3) . . ?
C40 C39 H39 119.1 . . ?
C35 C40 H40 119.3 . . ?
C39 C40 C35 121.4(3) . . ?
C39 C40 H40 119.3 . . ?
C38 C41 H41A 109.5 . . ?
C38 C41 H41B 109.5 . . ?
C38 C41 H41C 109.5 . . ?
H41A C41 H41B 109.5 . . ?
H41A C41 H41C 109.5 . . ?
H41B C41 H41C 109.5 . . ?
N3 C42 C36 121.8(3) . . ?
N3 C42 C43 111.5(3) . . ?
C43 C42 C36 126.7(3) . . ?
C42 C43 H43 126.8 . . ?
C44 C43 C42 106.4(3) . . ?
C44 C43 H43 126.8 . . ?
C43 C44 H44 126.5 . . ?
C43 C44 C45 107.0(3) . . ?
C45 C44 H44 126.5 . . ?
N3 C45 C44 108.7(2) . . ?
C46 C45 N3 122.4(2) . . ?
C46 C45 C44 128.9(3) . . ?
C45 C46 C47 118.1(2) . . ?
C45 C46 C55 124.8(3) . . ?
C55 C46 C47 117.2(2) . . ?
C48 C47 C46 119.7(3) . . ?
C54 C47 C46 121.3(3) . . ?
C54 C47 C48 118.9(3) . . ?
C47 C48 H48 120.0 . . ?
C49 C48 C47 120.0(3) . . ?
C49 C48 H48 120.0 . . ?
C48 C49 C50 119.8(3) . . ?
C51 C49 C48 120.7(3) . . ?
C51 C49 C50 119.6(3) . . ?
F7 C50 F8 104.0(5) . . ?
F7 C50 F9 112.3(6) . . ?
F7 C50 C49 115.5(4) . . ?
F8 C50 C49 110.1(3) . . ?
F9 C50 F8 101.3(4) . . ?
F9 C50 C49 112.4(4) . . ?
F8A C50 C49 117.5(7) . . ?
F8A C50 F9A 96.4(8) . . ?
F9A C50 C49 107.5(4) . . ?
F7A C50 C49 115.7(6) . . ?
F7A C50 F8A 116.0(10) . . ?
F7A C50 F9A 99.0(8) . . ?
C49 C51 H51 120.5 . . ?
C52 C51 C49 119.0(3) . . ?
C52 C51 H51 120.5 . . ?
C51 C52 C53 119.6(3) . . ?
C51 C52 C54 120.8(3) . . ?
C54 C52 C53 119.6(3) . . ?
F10 C53 F11 111.2(8) . . ?
F10 C53 F12 96.6(6) . . ?
F10 C53 C52 117.9(5) . . ?
F11 C53 F12 98.0(7) . . ?
F11 C53 C52 117.7(7) . . ?
F12 C53 C52 111.5(4) . . ?
F12A C53 C52 113.5(4) . . ?
F12A C53 F11A 113.7(7) . . ?
F12A C53 F10A 105.1(6) . . ?
F11A C53 C52 113.8(5) . . ?
F11A C53 F10A 102.7(5) . . ?
F10A C53 C52 106.9(4) . . ?
C47 C54 H54 119.7 . . ?
C52 C54 C47 120.5(3) . . ?
C52 C54 H54 119.7 . . ?
N4 C55 C46 122.3(3) . . ?
C56 C55 N4 106.2(3) . . ?
C56 C55 C46 131.4(3) . . ?
C55 C56 H56 125.9 . . ?
C57 C56 C55 108.3(3) . . ?
C57 C56 H56 125.9 . . ?
C56 C57 H57 125.9 . . ?
C56 C57 C58 108.2(3) . . ?
C58 C57 H57 125.9 . . ?
N4 C58 C57 107.0(3) . . ?
N4 C58 C59 122.2(3) . . ?
C57 C58 C59 130.7(3) . . ?
C60 C59 C58 121.1(3) . . ?
C60 C59 C65 118.8(3) . . ?
C65 C59 C58 120.0(3) . . ?
C59 C60 H60 118.9 . . ?
C59 C60 C61 122.2(3) . . ?
C61 C60 H60 118.9 . . ?
C60 C61 C62 122.2(3) . . ?
C63 C61 C60 117.5(3) . . ?
C63 C61 C62 120.2(3) . . ?
C61 C62 H62A 109.5 . . ?
C61 C62 H62B 109.5 . . ?
C61 C62 H62C 109.5 . . ?
H62A C62 H62B 109.5 . . ?
H62A C62 H62C 109.5 . . ?
H62B C62 H62C 109.5 . . ?
C61 C63 H63 119.2 . . ?
C64 C63 C61 121.7(3) . . ?
C64 C63 H63 119.2 . . ?
C63 C64 H64 119.4 . . ?
C63 C64 C65 121.2(3) . . ?
C65 C64 H64 119.4 . . ?
C59 C65 S4 115.0(5) . . ?
C59 C65 S4A 119.4(3) . . ?
C64 C65 S4 124.4(4) . . ?
C64 C65 C59 118.5(3) . . ?
C64 C65 S4A 121.6(4) . . ?
S4 C66 H66A 109.5 . . ?
S4 C66 H66B 109.5 . . ?
S4 C66 H66C 109.5 . . ?
H66A C66 H66B 109.5 . . ?
H66A C66 H66C 109.5 . . ?
H66B C66 H66C 109.5 . . ?
C66A S4A C65 105.3(6) . . ?
S4A C66A H66D 109.5 . . ?
S4A C66A H66E 109.5 . . ?
S4A C66A H66F 109.5 . . ?
H66D C66A H66E 109.5 . . ?
H66D C66A H66F 109.5 . . ?
H66E C66A H66F 109.5 . . ?

loop_
_geom_bond_atom_site_label_1
_geom_bond_atom_site_label_2
_geom_bond_distance
_geom_bond_site_symmetry_2
_geom_bond_publ_flag
S1 C5 1.778(3) . ?
S1 C6 1.783(4) . ?
S2 C32 1.777(2) . ?
S2 C33 1.804(5) . ?
F1 C21 1.291(7) . ?
F2 C21 1.294(7) . ?
F3 C21 1.379(6) . ?
F4 C17 1.293(7) . ?
F5 C17 1.392(6) . ?
F6 C17 1.311(6) . ?
N1 C9 1.351(4) . ?
N1 C12 1.383(3) . ?
N1 H1 0.78(4) . ?
N2 C22 1.391(3) . ?
N2 C25 1.335(4) . ?
C1 C2 1.514(5) . ?
C2 C3 1.384(5) . ?
C2 C8 1.379(4) . ?
C3 C4 1.374(5) . ?
C4 C5 1.405(4) . ?
C5 C7 1.401(4) . ?
C7 C8 1.402(4) . ?
C7 C9 1.472(4) . ?
C9 C10 1.403(4) . ?
C10 C11 1.375(4) . ?
C11 C12 1.404(4) . ?
C12 C13 1.409(4) . ?
C13 C14 1.493(4) . ?
C13 C22 1.396(4) . ?
C14 C15 1.389(4) . ?
C14 C18 1.387(4) . ?
C15 C16 1.390(4) . ?
C16 C17 1.480(5) . ?
C16 C19 1.377(5) . ?
C17 F4A 1.331(11) . ?
C17 F6A 1.403(8) . ?
C17 F5A 1.262(9) . ?
C18 C20 1.387(4) . ?
C19 C20 1.378(5) . ?
C20 C21 1.488(5) . ?
C21 F2A 1.322(9) . ?
C21 F3A 1.257(8) . ?
C21 F1A 1.378(9) . ?
C22 C23 1.432(4) . ?
C23 C24 1.359(4) . ?
C24 C25 1.434(4) . ?
C25 C26 1.484(3) . ?
C26 C27 1.3900 . ?
C26 C32 1.3900 . ?
C27 C28 1.3900 . ?
C28 C30 1.3900 . ?
C28 C29 1.572(5) . ?
C30 C31 1.3900 . ?
C31 C32 1.3900 . ?
S3 C34 1.801(4) . ?
S3 C35 1.776(3) . ?
S4 C65 1.692(9) . ?
S4 C66 1.748(14) . ?
F7 C50 1.293(5) . ?
F8 C50 1.368(5) . ?
F9 C50 1.305(6) . ?
F10 C53 1.282(7) . ?
F11 C53 1.286(8) . ?
F12 C53 1.412(8) . ?
N3 C42 1.319(4) . ?
N3 C45 1.401(3) . ?
N4 C55 1.387(4) . ?
N4 C58 1.353(4) . ?
N4 H4 0.87(3) . ?
C34 H34A 0.9600 . ?
C34 H34B 0.9600 . ?
C34 H34C 0.9600 . ?
C35 C36 1.411(4) . ?
C35 C40 1.393(4) . ?
C36 C37 1.404(4) . ?
C36 C42 1.468(4) . ?
C37 H37 0.9300 . ?
C37 C38 1.380(5) . ?
C38 C39 1.386(5) . ?
C38 C41 1.523(5) . ?
C39 H39 0.9300 . ?
C39 C40 1.377(5) . ?
C40 H40 0.9300 . ?
C41 H41A 0.9600 . ?
C41 H41B 0.9600 . ?
C41 H41C 0.9600 . ?
C42 C43 1.446(4) . ?
C43 H43 0.9300 . ?
C43 C44 1.347(4) . ?
C44 H44 0.9300 . ?
C44 C45 1.443(4) . ?
C45 C46 1.371(4) . ?
C46 C47 1.496(4) . ?
C46 C55 1.431(4) . ?
C47 C48 1.393(4) . ?
C47 C54 1.387(4) . ?
C48 H48 0.9300 . ?
C48 C49 1.392(4) . ?
C49 C50 1.501(4) . ?
C49 C51 1.384(4) . ?
C50 F8A 1.259(9) . ?
C50 F9A 1.418(8) . ?
C50 F7A 1.237(9) . ?
C51 H51 0.9300 . ?
C51 C52 1.380(4) . ?
C52 C53 1.492(5) . ?
C52 C54 1.383(4) . ?
C53 F12A 1.256(6) . ?
C53 F11A 1.269(6) . ?
C53 F10A 1.392(6) . ?
C54 H54 0.9300 . ?
C55 C56 1.384(4) . ?
C56 H56 0.9300 . ?
C56 C57 1.383(5) . ?
C57 H57 0.9300 . ?
C57 C58 1.388(5) . ?
C58 C59 1.486(4) . ?
C59 C60 1.384(5) . ?
C59 C65 1.399(5) . ?
C60 H60 0.9300 . ?
C60 C61 1.399(5) . ?
C61 C62 1.509(5) . ?
C61 C63 1.369(5) . ?
C62 H62A 0.9600 . ?
C62 H62B 0.9600 . ?
C62 H62C 0.9600 . ?
C63 H63 0.9300 . ?
C63 C64 1.360(5) . ?
C64 H64 0.9300 . ?
C64 C65 1.394(5) . ?
C65 S4A 1.841(9) . ?
C66 H66A 0.9600 . ?
C66 H66B 0.9600 . ?
C66 H66C 0.9600 . ?
S4A C66A 1.763(9) . ?
C66A H66D 0.9600 . ?
C66A H66E 0.9600 . ?
C66A H66F 0.9600 . ?

loop_
_geom_torsion_atom_site_label_1
_geom_torsion_atom_site_label_2
_geom_torsion_atom_site_label_3
_geom_torsion_atom_site_label_4
_geom_torsion
_geom_torsion_site_symmetry_1
_geom_torsion_site_symmetry_2
_geom_torsion_site_symmetry_3
_geom_torsion_site_symmetry_4
_geom_torsion_publ_flag
S1 C5 C7 C8 178.9(2) . . . . ?
S1 C5 C7 C9 0.4(4) . . . . ?
N1 C9 C10 C11 1.1(4) . . . . ?
N1 C12 C13 C14 175.5(2) . . . . ?
N1 C12 C13 C22 -4.8(4) . . . . ?
N2 C22 C23 C24 -0.3(4) . . . . ?
N2 C25 C26 C27 153.4(2) . . . . ?
N2 C25 C26 C32 -26.8(4) . . . . ?
C1 C2 C3 C4 -179.4(4) . . . . ?
C1 C2 C8 C7 -179.8(3) . . . . ?
C2 C3 C4 C5 -1.3(5) . . . . ?
C3 C2 C8 C7 0.9(5) . . . . ?
C3 C4 C5 S1 -178.1(3) . . . . ?
C3 C4 C5 C7 1.9(5) . . . . ?
C4 C5 C7 C8 -1.0(4) . . . . ?
C4 C5 C7 C9 -179.5(3) . . . . ?
C5 C7 C8 C2 -0.4(5) . . . . ?
C5 C7 C9 N1 -28.8(5) . . . . ?
C5 C7 C9 C10 151.8(3) . . . . ?
C6 S1 C5 C4 50.7(3) . . . . ?
C6 S1 C5 C7 -129.3(3) . . . . ?
C7 C9 C10 C11 -179.5(3) . . . . ?
C8 C2 C3 C4 -0.1(5) . . . . ?
C8 C7 C9 N1 152.6(3) . . . . ?
C8 C7 C9 C10 -26.7(5) . . . . ?
C9 N1 C12 C11 0.8(3) . . . . ?
C9 N1 C12 C13 -178.2(3) . . . . ?
C9 C7 C8 C2 178.2(3) . . . . ?
C9 C10 C11 C12 -0.6(4) . . . . ?
C10 C11 C12 N1 -0.1(3) . . . . ?
C10 C11 C12 C13 178.8(3) . . . . ?
C11 C12 C13 C14 -3.2(4) . . . . ?
C11 C12 C13 C22 176.5(3) . . . . ?
C12 N1 C9 C7 179.4(3) . . . . ?
C12 N1 C9 C10 -1.1(3) . . . . ?
C12 C13 C14 C15 -63.0(4) . . . . ?
C12 C13 C14 C18 116.0(3) . . . . ?
C12 C13 C22 N2 -4.9(4) . . . . ?
C12 C13 C22 C23 173.6(3) . . . . ?
C13 C14 C15 C16 178.8(3) . . . . ?
C13 C14 C18 C20 -178.4(3) . . . . ?
C13 C22 C23 C24 -179.0(3) . . . . ?
C14 C13 C22 N2 174.8(2) . . . . ?
C14 C13 C22 C23 -6.7(4) . . . . ?
C14 C15 C16 C17 178.4(3) . . . . ?
C14 C15 C16 C19 -0.5(5) . . . . ?
C14 C18 C20 C19 -0.4(5) . . . . ?
C14 C18 C20 C21 -179.7(3) . . . . ?
C15 C14 C18 C20 0.6(4) . . . . ?
C15 C16 C17 F4 121.0(7) . . . . ?
C15 C16 C17 F5 -123.7(6) . . . . ?
C15 C16 C17 F6 -11.4(8) . . . . ?
C15 C16 C17 F4A 145.0(11) . . . . ?
C15 C16 C17 F6A 38.7(10) . . . . ?
C15 C16 C17 F5A -83.9(11) . . . . ?
C15 C16 C19 C20 0.7(5) . . . . ?
C16 C19 C20 C18 -0.3(5) . . . . ?
C16 C19 C20 C21 179.0(3) . . . . ?
C17 C16 C19 C20 -178.2(3) . . . . ?
C18 C14 C15 C16 -0.2(4) . . . . ?
C18 C20 C21 F1 -151.8(7) . . . . ?
C18 C20 C21 F2 -24.7(9) . . . . ?
C18 C20 C21 F3 95.9(6) . . . . ?
C18 C20 C21 F2A 19.1(10) . . . . ?
C18 C20 C21 F3A 150.6(11) . . . . ?
C18 C20 C21 F1A -96.6(8) . . . . ?
C19 C16 C17 F4 -60.1(8) . . . . ?
C19 C16 C17 F5 55.2(7) . . . . ?
C19 C16 C17 F6 167.6(6) . . . . ?
C19 C16 C17 F4A -36.1(12) . . . . ?
C19 C16 C17 F6A -142.4(10) . . . . ?
C19 C16 C17 F5A 95.0(12) . . . . ?
C19 C20 C21 F1 28.9(9) . . . . ?
C19 C20 C21 F2 155.9(8) . . . . ?
C19 C20 C21 F3 -83.5(6) . . . . ?
C19 C20 C21 F2A -160.2(9) . . . . ?
C19 C20 C21 F3A -28.8(12) . . . . ?
C19 C20 C21 F1A 84.1(8) . . . . ?
C22 N2 C25 C24 -1.2(3) . . . . ?
C22 N2 C25 C26 178.0(2) . . . . ?
C22 C13 C14 C15 117.3(3) . . . . ?
C22 C13 C14 C18 -63.7(4) . . . . ?
C22 C23 C24 C25 -0.4(4) . . . . ?
C23 C24 C25 N2 1.0(4) . . . . ?
C23 C24 C25 C26 -178.2(3) . . . . ?
C24 C25 C26 C27 -27.6(4) . . . . ?
C24 C25 C26 C32 152.2(3) . . . . ?
C25 N2 C22 C13 179.7(3) . . . . ?
C25 N2 C22 C23 0.9(3) . . . . ?
C25 C26 C27 C28 179.8(2) . . . . ?
C25 C26 C32 S2 -0.1(2) . . . . ?
C25 C26 C32 C31 -179.8(2) . . . . ?
C26 C27 C28 C30 0.0 . . . . ?
C26 C27 C28 C29 179.7(3) . . . . ?
C27 C26 C32 S2 179.76(17) . . . . ?
C27 C26 C32 C31 0.0 . . . . ?
C27 C28 C30 C31 0.0 . . . . ?
C28 C30 C31 C32 0.0 . . . . ?
C30 C31 C32 S2 -179.76(17) . . . . ?
C30 C31 C32 C26 0.0 . . . . ?
C32 C26 C27 C28 0.0 . . . . ?
C29 C28 C30 C31 -179.7(3) . . . . ?
C33 S2 C32 C26 -167.9(3) . . . . ?
C33 S2 C32 C31 11.8(3) . . . . ?
S3 C35 C36 C37 -179.1(2) . . . . ?
S3 C35 C36 C42 2.2(4) . . . . ?
S3 C35 C40 C39 179.5(3) . . . . ?
N3 C42 C43 C44 -0.6(4) . . . . ?
N3 C45 C46 C47 -178.0(3) . . . . ?
N3 C45 C46 C55 1.0(5) . . . . ?
N4 C55 C56 C57 -0.1(4) . . . . ?
N4 C58 C59 C60 89.2(4) . . . . ?
N4 C58 C59 C65 -94.0(4) . . . . ?
C34 S3 C35 C36 165.4(3) . . . . ?
C34 S3 C35 C40 -14.1(3) . . . . ?
C35 C36 C37 C38 -0.5(5) . . . . ?
C35 C36 C42 N3 24.0(4) . . . . ?
C35 C36 C42 C43 -157.0(3) . . . . ?
C36 C35 C40 C39 0.1(5) . . . . ?
C36 C37 C38 C39 0.3(5) . . . . ?
C36 C37 C38 C41 -179.5(4) . . . . ?
C36 C42 C43 C44 -179.7(3) . . . . ?
C37 C36 C42 N3 -154.6(3) . . . . ?
C37 C36 C42 C43 24.4(5) . . . . ?
C37 C38 C39 C40 0.1(5) . . . . ?
C38 C39 C40 C35 -0.3(6) . . . . ?
C40 C35 C36 C37 0.3(4) . . . . ?
C40 C35 C36 C42 -178.3(3) . . . . ?
C41 C38 C39 C40 179.8(4) . . . . ?
C42 N3 C45 C44 0.2(3) . . . . ?
C42 N3 C45 C46 -177.4(3) . . . . ?
C42 C36 C37 C38 178.2(3) . . . . ?
C42 C43 C44 C45 0.7(4) . . . . ?
C43 C44 C45 N3 -0.6(4) . . . . ?
C43 C44 C45 C46 176.8(3) . . . . ?
C44 C45 C46 C47 4.9(5) . . . . ?
C44 C45 C46 C55 -176.1(3) . . . . ?
C45 N3 C42 C36 179.4(3) . . . . ?
C45 N3 C42 C43 0.2(3) . . . . ?
C45 C46 C47 C48 63.8(4) . . . . ?
C45 C46 C47 C54 -115.1(3) . . . . ?
C45 C46 C55 N4 -3.6(5) . . . . ?
C45 C46 C55 C56 -178.5(3) . . . . ?
C46 C47 C48 C49 -178.3(3) . . . . ?
C46 C47 C54 C52 177.5(3) . . . . ?
C46 C55 C56 C57 175.4(3) . . . . ?
C47 C46 C55 N4 175.3(3) . . . . ?
C47 C46 C55 C56 0.5(5) . . . . ?
C47 C48 C49 C50 -179.2(3) . . . . ?
C47 C48 C49 C51 0.4(5) . . . . ?
C48 C47 C54 C52 -1.4(4) . . . . ?
C48 C49 C50 F7 3.0(7) . . . . ?
C48 C49 C50 F8 120.3(4) . . . . ?
C48 C49 C50 F9 -127.6(5) . . . . ?
C48 C49 C50 F8A -166.0(10) . . . . ?
C48 C49 C50 F9A -58.8(7) . . . . ?
C48 C49 C50 F7A 50.8(10) . . . . ?
C48 C49 C51 C52 -0.6(5) . . . . ?
C49 C51 C52 C53 179.2(3) . . . . ?
C49 C51 C52 C54 -0.2(5) . . . . ?
C50 C49 C51 C52 179.0(3) . . . . ?
C51 C49 C50 F7 -176.6(6) . . . . ?
C51 C49 C50 F8 -59.3(5) . . . . ?
C51 C49 C50 F9 52.9(6) . . . . ?
C51 C49 C50 F8A 14.4(11) . . . . ?
C51 C49 C50 F9A 121.7(7) . . . . ?
C51 C49 C50 F7A -128.8(9) . . . . ?
C51 C52 C53 F10 -148.2(8) . . . . ?
C51 C52 C53 F11 -10.6(9) . . . . ?
C51 C52 C53 F12 101.5(7) . . . . ?
C51 C52 C53 F12A 161.0(7) . . . . ?
C51 C52 C53 F11A 28.9(7) . . . . ?
C51 C52 C53 F10A -83.7(5) . . . . ?
C51 C52 C54 C47 1.2(5) . . . . ?
C53 C52 C54 C47 -178.2(3) . . . . ?
C54 C47 C48 C49 0.6(4) . . . . ?
C54 C52 C53 F10 31.3(9) . . . . ?
C54 C52 C53 F11 168.9(8) . . . . ?
C54 C52 C53 F12 -79.1(7) . . . . ?
C54 C52 C53 F12A -19.6(8) . . . . ?
C54 C52 C53 F11A -151.6(6) . . . . ?
C54 C52 C53 F10A 95.8(5) . . . . ?
C55 N4 C58 C57 -0.7(4) . . . . ?
C55 N4 C58 C59 176.4(3) . . . . ?
C55 C46 C47 C48 -115.2(3) . . . . ?
C55 C46 C47 C54 65.9(4) . . . . ?
C55 C56 C57 C58 -0.3(4) . . . . ?
C56 C57 C58 N4 0.6(4) . . . . ?
C56 C57 C58 C59 -176.1(4) . . . . ?
C57 C58 C59 C60 -94.5(5) . . . . ?
C57 C58 C59 C65 82.3(5) . . . . ?
C58 N4 C55 C46 -175.5(3) . . . . ?
C58 N4 C55 C56 0.5(4) . . . . ?
C58 C59 C60 C61 176.1(3) . . . . ?
C58 C59 C65 S4 17.6(11) . . . . ?
C58 C59 C65 C64 -178.4(3) . . . . ?
C58 C59 C65 S4A -6.9(11) . . . . ?
C59 C60 C61 C62 -176.9(4) . . . . ?
C59 C60 C61 C63 1.3(6) . . . . ?
C59 C65 S4A C66A -162.9(7) . . . . ?
C60 C59 C65 S4 -165.5(11) . . . . ?
C60 C59 C65 C64 -1.5(5) . . . . ?
C60 C59 C65 S4A 169.9(10) . . . . ?
C60 C61 C63 C64 0.2(6) . . . . ?
C61 C63 C64 C65 -2.5(7) . . . . ?
C62 C61 C63 C64 178.5(4) . . . . ?
C63 C64 C65 S4 165.5(12) . . . . ?
C63 C64 C65 C59 3.1(6) . . . . ?
C63 C64 C65 S4A -168.1(10) . . . . ?
C64 C65 S4A C66A 8.3(14) . . . . ?
C65 C59 C60 C61 -0.7(5) . . . . ?
C66 S4 C65 C59 -164.5(12) . . . . ?
C66 S4 C65 C64 32.6(15) . . . . ?
